data_4024158
loop_
_publ_author_name
'Hana Dvo\<r\'akov\'a'
'Jan Lang'
'Ji\<r\'i Vlach'
'Jan S\'ykora'
'Michal \<Cajan'
'Michal Himl'
'Michaela Pojarov\'a'
'Ivan Stibor'
'Pavel Lhot\'ak'

_publ_section_title
;
 Partially O-Alkylated Thiacalix[4]arenes: Synthesis, Molecular and
 Crystal Structures, Conformational Behavior
;
_journal_name_full 'Journal of Organic Chemistry'
_journal_page_first 7157
_journal_page_last 7166
_journal_paper_doi 10.1021/jo070927i
_journal_volume 72
_journal_year 2007
_chemical_formula_moiety 'C45.80 H59.60 Cl3.60 O4 S4'
_chemical_formula_sum 'C45.8 H59.6 Cl3.6 O4 S4'
_chemical_formula_weight 930.07
_space_group_IT_number 14
_symmetry_cell_setting monoclinic
_symmetry_space_group_name_Hall '-P 2yn'
_symmetry_space_group_name_H-M 'P 1 21/n 1'
_atom_sites_solution_hydrogens geom
_atom_sites_solution_primary direct
_audit_creation_date 06-07-11
_audit_creation_method CRYSTALS_ver_12.83
_cell_angle_alpha 90
_cell_angle_beta 97.30(2)
_cell_angle_gamma 90
_cell_formula_units_Z 2
_cell_length_a 12.706(2)
_cell_length_b 15.1141(15)
_cell_length_c 13.0214(17)
_cell_measurement_reflns_used 10917
_cell_measurement_temperature 150
_cell_measurement_theta_max 77
_cell_measurement_theta_min 5
_cell_volume 2480.3(6)
_computing_cell_refinement 'CrysAlis RED, (Oxford Diffraction, 2002)'
_computing_data_collection 'Xcalibur, (Oxford Diffraction, 2002)'
_computing_data_reduction 'CrysAlis RED, (Oxford Diffraction, 2002)'
_computing_molecular_graphics 'CAMERON (Watkin et al., 1996)'
_computing_publication_material 'CRYSTALS (Betteridge et al., 2003)'
_computing_structure_refinement 'CRYSTALS (Betteridge et al., 2003)'
_computing_structure_solution 'SIR92 (Altomare et al., 1994)'
_diffrn_ambient_temperature 150
_diffrn_measured_fraction_theta_full 0.996
_diffrn_measured_fraction_theta_max 0.970
_diffrn_measurement_device_type 'Oxford Diffraction XCALIBUR'
_diffrn_measurement_method '\f & \w scans'
_diffrn_radiation_monochromator graphite
_diffrn_radiation_type 'Cu K\a'
_diffrn_radiation_wavelength 1.54184
_diffrn_reflns_av_R_equivalents 0.238
_diffrn_reflns_limit_h_max 13
_diffrn_reflns_limit_h_min -15
_diffrn_reflns_limit_k_max 18
_diffrn_reflns_limit_k_min -19
_diffrn_reflns_limit_l_max 16
_diffrn_reflns_limit_l_min -16
_diffrn_reflns_number 39738
_diffrn_reflns_theta_full 66.662
_diffrn_reflns_theta_max 76.623
_diffrn_reflns_theta_min 4.503
_diffrn_standards_number 0
_exptl_absorpt_coefficient_mu 3.848
_exptl_absorpt_correction_T_max 0.63
_exptl_absorpt_correction_T_min 0.34
_exptl_absorpt_correction_type analytical
_exptl_absorpt_process_details
; 
 Analytical Absorption (De Meulenaer & Tompa, 1965) 
;
_exptl_crystal_colour colourless
_exptl_crystal_density_diffrn 1.245
_exptl_crystal_description plate
_exptl_crystal_F_000 983.200
_exptl_crystal_size_max 0.28
_exptl_crystal_size_mid 0.19
_exptl_crystal_size_min 0.12
_refine_diff_density_max 0.87
_refine_diff_density_min -0.65
_refine_ls_extinction_method None
_refine_ls_goodness_of_fit_ref 1.0958
_refine_ls_hydrogen_treatment noref
_refine_ls_matrix_type full
_refine_ls_number_parameters 307
_refine_ls_number_reflns 3596
_refine_ls_number_restraints 84
_refine_ls_R_factor_all 0.0791
_refine_ls_R_factor_gt 0.0663
_refine_ls_shift/su_max 0.000564
_refine_ls_structure_factor_coef F
_refine_ls_weighting_details
;
 Method, part 1, Chebychev polynomial, (Watkin, 1994, Prince, 1982) 
 [weight] = 1.0/[A~0~*T~0~(x)+A~1~*T~1~(x) ... +A~n-1~]*T~n-1~(x)] 
 where A~i~ are the Chebychev coefficients listed below and x= Fcalc/Fmax 
 Method = Robust Weighting (Prince, 1982) 
 W = [weight] * [1-(deltaF/6*sigmaF)^2^]^2^ 
 A~i~ are: 
 14.4 2.13 11.5 
;
_refine_ls_weighting_scheme calc
_refine_ls_wR_factor_all 0.0908
_refine_ls_wR_factor_gt 0.0822
_refine_ls_wR_factor_ref 0.0822
_reflns_limit_h_max 14
_reflns_limit_h_min -15
_reflns_limit_k_max 19
_reflns_limit_k_min 0
_reflns_limit_l_max 16
_reflns_limit_l_min 0
_reflns_number_gt 3596
_reflns_number_total 5054
_reflns_threshold_expression I>2.0\s(I)
_oxford_diffrn_Wilson_B_factor 2.62
_oxford_diffrn_Wilson_scale 0.10
_oxford_refine_ls_scale 3.288(9)
_oxford_structure_analysis_title '25, 27- diethoxy-tetra-t-butyl-thiacalix[4]arene'
_cod_data_source_file jo070927i-File003.cif
_cod_data_source_block CRYSTALS_cif
_cod_depositor_comments
;
The following automatic conversions were performed:
'_symmetry_cell_setting' value 'Monoclinic' changed to 'monoclinic'
according to '/home/saulius/struct/CIF-dictionaries/cif_core.dic'
dictionary named 'cif_core.dic' version 2.4.1 from 2010-06-29.

Automatic conversion script
Id: cif_fix_enum 1527 2010-12-29 10:47:43Z saulius 
;
_cod_original_sg_symbol_H-M 'P 21/n'
_cod_original_formula_sum 'C45.80 H59.60 Cl3.60 O4 S4'
_cod_database_code 4024158

loop_
_symmetry_equiv_pos_as_xyz
x,y,z
-x,-y,-z
-x+1/2,y+1/2,-z+1/2
x+1/2,-y+1/2,z+1/2

loop_
_atom_site_label
_atom_site_type_symbol
_atom_site_fract_x
_atom_site_fract_y
_atom_site_fract_z
_atom_site_U_iso_or_equiv
_atom_site_occupancy
_atom_site_adp_type
_atom_site_refinement_flags_posn
_atom_site_refinement_flags_adp
_atom_site_refinement_flags_occupancy
_atom_site_disorder_assembly
_atom_site_disorder_group
_atom_site_attached_hydrogens
S2 S 0.60047(6) 0.72690(5) 0.16395(6) 0.0307 1.0000 Uani . . . . . .
S8 S 0.59401(6) 0.36226(5) 0.22547(6) 0.0291 1.0000 Uani . . . . . .
O1 O 0.42460(18) 0.37442(15) 0.03957(18) 0.0349 1.0000 Uani . . . . . .
O2 O 0.49574(17) 0.53687(14) 0.15977(17) 0.0298 1.0000 Uani . . . . . .
C1 C 0.6600(2) 0.62132(19) 0.1845(2) 0.0270 1.0000 Uani . . . . . .
C3 C 0.5134(2) 0.28280(19) -0.0703(2) 0.0277 1.0000 Uani . . . . . .
C4 C 0.6036(3) 0.2366(2) -0.0900(2) 0.0277 1.0000 Uani . . . . . .
C5 C 0.6944(3) 0.2317(2) -0.0176(2) 0.0301 1.0000 Uani D . . . . .
C6 C 0.6893(2) 0.2722(2) 0.0781(2) 0.0287 1.0000 Uani . . . . . .
C7 C 0.6003(3) 0.31880(19) 0.0990(2) 0.0272 1.0000 Uani . . . . . .
C9 C 0.6613(3) 0.46469(19) 0.2172(2) 0.0278 1.0000 Uani . . . . . .
C10 C 0.7713(3) 0.4666(2) 0.2401(2) 0.0291 1.0000 Uani . . . . . .
C11 C 0.8282(3) 0.5450(2) 0.2337(3) 0.0310 1.0000 Uani D . . . . .
C12 C 0.7705(3) 0.6214(2) 0.2057(2) 0.0297 1.0000 Uani . . . . . .
C13 C 0.5116(2) 0.32680(19) 0.0237(2) 0.0276 1.0000 Uani . . . . . .
C14 C 0.6039(2) 0.54158(19) 0.1882(2) 0.0257 1.0000 Uani . . . . . .
C15 C 0.4320(3) 0.5596(2) 0.2403(3) 0.0373 1.0000 Uani . . . . . .
C16 C 0.3175(3) 0.5491(3) 0.1945(4) 0.0511 1.0000 Uani . . . . . .
C17 C 0.796(2) 0.1846(14) -0.0400(15) 0.0359 0.7000 Uani D U . . . .
C18 C 0.8005(5) 0.1790(6) -0.1558(5) 0.0649 0.7000 Uani D U . 1 1 .
C19 C 0.7960(6) 0.0922(4) 0.0058(7) 0.0652 0.7000 Uani D U . 1 1 .
C20 C 0.8940(5) 0.2334(6) 0.0078(6) 0.0663 0.7000 Uani D U . 1 1 .
C117 C 0.793(5) 0.178(3) -0.042(4) 0.0362 0.3000 Uani D U . 1 2 .
C118 C 0.8570(14) 0.2437(14) -0.0982(14) 0.0755 0.3000 Uani D U . 1 2 .
C119 C 0.7617(13) 0.0946(11) -0.1029(16) 0.0701 0.3000 Uani D U . 1 2 .
C120 C 0.8602(13) 0.1471(14) 0.0560(13) 0.0718 0.3000 Uani D U . 1 2 .
C21 C 0.9473(14) 0.5445(8) 0.2584(10) 0.0388 0.7700 Uani D U . 2 1 .
C22 C 0.9941(4) 0.4737(4) 0.1925(6) 0.0621 0.7700 Uani D U . 2 1 .
C23 C 0.9775(5) 0.5216(6) 0.3736(5) 0.0731 0.7700 Uani D U . 2 1 .
C24 C 0.9979(4) 0.6333(4) 0.2376(7) 0.0612 0.7700 Uani D U . 2 1 .
C121 C 0.961(5) 0.543(3) 0.244(3) 0.0381 0.2300 Uani D U . 2 2 .
C122 C 1.0007(13) 0.4574(11) 0.2950(17) 0.0556 0.2300 Uani D U . 2 2 .
C123 C 0.9952(17) 0.6228(17) 0.311(2) 0.0741 0.2300 Uani D U . 2 2 .
C124 C 0.9901(15) 0.5474(15) 0.1348(18) 0.0715 0.2300 Uani D U . 2 2 .
C100 C 0.7331 0.2568 0.5427 0.1053 0.9000 Uani . . . . . .
Cl1 Cl 0.6434 0.1897 0.5924 0.1057 0.9000 Uani . . . . . .
Cl2 Cl 0.7009 0.3649 0.5250 0.0927 0.9000 Uani . . . . . .
H41 H 0.6019 0.2078 -0.1567 0.0340 1.0000 Uiso . . . . . .
H61 H 0.7491 0.2692 0.1300 0.0345 1.0000 Uiso . . . . . .
H101 H 0.8068 0.4131 0.2609 0.0351 1.0000 Uiso . . . . . .
H121 H 0.8066 0.6768 0.1997 0.0349 1.0000 Uiso . . . . . .
H151 H 0.4462 0.6215 0.2645 0.0468 1.0000 Uiso . . . . . .
H152 H 0.4494 0.5193 0.3013 0.0468 1.0000 Uiso . . . . . .
H161 H 0.2717 0.5653 0.2433 0.0789 1.0000 Uiso . . . . . .
H162 H 0.3035 0.5868 0.1324 0.0791 1.0000 Uiso . . . . . .
H163 H 0.3044 0.4879 0.1728 0.0789 1.0000 Uiso . . . . . .
H1001 H 0.7984 0.2550 0.5879 0.1343 0.9000 Uiso . . . . . .
H1002 H 0.7439 0.2327 0.4760 0.1342 0.9000 Uiso . . . . . .
H14 H 0.4366 0.4157 0.0841 0.0534 1.0000 Uiso . . . . . .
H1221 H 0.9823 0.4589 0.3698 0.0735 0.2300 Uiso . . . 2 2 .
H1222 H 1.0772 0.4503 0.2968 0.0735 0.2300 Uiso . . . 2 2 .
H1223 H 0.9613 0.4060 0.2597 0.0735 0.2300 Uiso . . . 2 2 .
H221 H 0.9751 0.4871 0.1164 0.0769 0.7700 Uiso . . . 2 1 .
H222 H 1.0729 0.4701 0.2084 0.0769 0.7700 Uiso . . . 2 1 .
H223 H 0.9633 0.4132 0.2058 0.0769 0.7700 Uiso . . . 2 1 .
H1241 H 0.9651 0.4781 0.1029 0.0786 0.2300 Uiso . . . 2 2 .
H1242 H 1.0679 0.5420 0.1340 0.0786 0.2300 Uiso . . . 2 2 .
H1243 H 0.9530 0.5853 0.0912 0.0786 0.2300 Uiso . . . 2 2 .
H231 H 0.9447 0.4632 0.3897 0.0832 0.7700 Uiso . . . 2 1 .
H232 H 1.0562 0.5173 0.3913 0.0832 0.7700 Uiso . . . 2 1 .
H233 H 0.9498 0.5684 0.4181 0.0832 0.7700 Uiso . . . 2 1 .
H1231 H 0.9746 0.6253 0.3697 0.0831 0.2300 Uiso . . . 2 2 .
H1232 H 1.0739 0.6349 0.3022 0.0831 0.2300 Uiso . . . 2 2 .
H1233 H 0.9590 0.6782 0.2594 0.0831 0.2300 Uiso . . . 2 2 .
H241 H 0.9795 0.6493 0.1599 0.0737 0.7700 Uiso . . . 2 1 .
H242 H 1.0775 0.6310 0.2512 0.0737 0.7700 Uiso . . . 2 1 .
H243 H 0.9712 0.6821 0.2781 0.0737 0.7700 Uiso . . . 2 1 .
H1191 H 0.7165 0.1109 -0.1712 0.0891 0.3000 Uiso . . . 1 2 .
H1192 H 0.8261 0.0633 -0.1198 0.0891 0.3000 Uiso . . . 1 2 .
H1193 H 0.7189 0.0556 -0.0631 0.0891 0.3000 Uiso . . . 1 2 .
H191 H 0.7301 0.0579 -0.0260 0.0830 0.7000 Uiso . . . 1 1 .
H192 H 0.8597 0.0577 -0.0093 0.0830 0.7000 Uiso . . . 1 1 .
H193 H 0.7945 0.0939 0.0825 0.0830 0.7000 Uiso . . . 1 1 .
H1201 H 0.8161 0.1043 0.0931 0.0920 0.3000 Uiso . . . 1 2 .
H1202 H 0.9238 0.1157 0.0379 0.0920 0.3000 Uiso . . . 1 2 .
H1203 H 0.8803 0.1982 0.1016 0.0920 0.3000 Uiso . . . 1 2 .
H181 H 0.8009 0.2404 -0.1866 0.0769 0.7000 Uiso . . . 1 1 .
H182 H 0.8667 0.1476 -0.1710 0.0769 0.7000 Uiso . . . 1 1 .
H183 H 0.7373 0.1462 -0.1921 0.0769 0.7000 Uiso . . . 1 1 .
H1181 H 0.8727 0.2975 -0.0612 0.0889 0.3000 Uiso . . . 1 2 .
H1182 H 0.9203 0.2147 -0.1213 0.0889 0.3000 Uiso . . . 1 2 .
H1183 H 0.8090 0.2612 -0.1698 0.0889 0.3000 Uiso . . . 1 2 .
H201 H 0.8942 0.2959 -0.0219 0.0843 0.7000 Uiso . . . 1 1 .
H202 H 0.9604 0.2033 -0.0066 0.0843 0.7000 Uiso . . . 1 1 .
H203 H 0.8951 0.2395 0.0852 0.0843 0.7000 Uiso . . . 1 1 .

loop_
_atom_site_aniso_label
_atom_site_aniso_U_11
_atom_site_aniso_U_22
_atom_site_aniso_U_33
_atom_site_aniso_U_23
_atom_site_aniso_U_13
_atom_site_aniso_U_12
S2 0.0338(4) 0.0214(3) 0.0346(4) -0.0060(3) -0.0050(3) 0.0026(3)
S8 0.0423(4) 0.0228(4) 0.0227(3) -0.0007(3) 0.0060(3) -0.0029(3)
O1 0.0358(12) 0.0350(12) 0.0333(12) -0.0109(9) 0.0020(9) 0.0063(10)
O2 0.0275(11) 0.0305(11) 0.0311(11) -0.0026(9) 0.0022(8) -0.0006(9)
C1 0.0311(16) 0.0222(14) 0.0274(15) -0.0030(11) 0.0020(12) 0.0031(11)
C3 0.0320(15) 0.0207(13) 0.0295(15) -0.0006(11) -0.0003(12) 0.0014(11)
C4 0.0354(16) 0.0254(14) 0.0218(14) -0.0028(11) 0.0021(12) 0.0004(12)
C5 0.0335(16) 0.0270(14) 0.0298(15) -0.0003(12) 0.0041(12) 0.0012(12)
C6 0.0323(15) 0.0263(14) 0.0265(15) 0.0018(12) -0.0001(12) -0.0012(12)
C7 0.0379(16) 0.0216(13) 0.0223(14) -0.0001(11) 0.0048(12) -0.0029(12)
C9 0.0374(16) 0.0220(13) 0.0241(14) -0.0029(11) 0.0041(12) 0.0000(12)
C10 0.0350(16) 0.0236(14) 0.0277(14) -0.0040(11) 0.0006(12) 0.0040(12)
C11 0.0321(16) 0.0248(15) 0.0350(16) -0.0043(12) 0.0007(13) 0.0010(12)
C12 0.0312(16) 0.0263(14) 0.0309(15) -0.0018(12) 0.0010(12) -0.0006(12)
C13 0.0326(15) 0.0204(13) 0.0302(16) -0.0008(11) 0.0056(12) 0.0005(11)
C14 0.0289(15) 0.0242(14) 0.0239(13) -0.0037(11) 0.0027(11) -0.0001(11)
C15 0.0339(17) 0.0404(18) 0.0394(18) -0.0067(15) 0.0115(14) 0.0002(14)
C16 0.0317(19) 0.051(2) 0.071(3) -0.004(2) 0.0102(18) -0.0016(16)
C17 0.034(4) 0.037(4) 0.037(3) -0.004(3) 0.006(3) 0.006(3)
C18 0.047(3) 0.113(6) 0.037(3) -0.004(3) 0.018(2) 0.036(4)
C19 0.062(4) 0.046(3) 0.092(5) 0.013(3) 0.030(4) 0.023(3)
C20 0.034(3) 0.091(5) 0.075(4) -0.035(4) 0.013(3) -0.002(3)
C117 0.030(7) 0.040(8) 0.039(7) -0.004(7) 0.005(7) 0.006(7)
C118 0.060(7) 0.107(9) 0.065(7) 0.013(7) 0.027(6) 0.032(7)
C119 0.055(7) 0.053(6) 0.103(8) -0.018(7) 0.014(7) 0.023(6)
C120 0.049(6) 0.104(9) 0.066(7) -0.020(7) 0.019(6) 0.023(7)
C21 0.026(5) 0.030(3) 0.061(4) -0.005(3) 0.005(3) 0.006(2)
C22 0.040(3) 0.050(3) 0.099(5) -0.022(3) 0.020(3) 0.003(2)
C23 0.039(3) 0.103(5) 0.070(4) 0.002(4) -0.020(3) 0.005(3)
C24 0.027(2) 0.038(3) 0.117(6) 0.000(3) 0.005(3) 0.001(2)
C121 0.023(10) 0.035(7) 0.054(9) -0.005(7) 0.000(8) 0.007(7)
C122 0.032(6) 0.046(7) 0.089(8) -0.016(7) 0.008(7) 0.002(6)
C123 0.039(7) 0.100(10) 0.078(9) -0.006(9) -0.017(8) 0.002(8)
C124 0.036(7) 0.063(8) 0.115(10) 0.003(8) 0.010(7) 0.006(7)
C100 0.1244 0.0632 0.1472 0.0221 0.0898 0.0135
Cl1 0.0786 0.1356 0.1015 0.0671 0.0058 -0.0065
Cl2 0.1108 0.0641 0.1037 -0.0153 0.0156 0.0019

loop_
_atom_type_symbol
_atom_type_scat_dispersion_real
_atom_type_scat_dispersion_imag
_atom_type_scat_Cromer_Mann_a1
_atom_type_scat_Cromer_Mann_b1
_atom_type_scat_Cromer_Mann_a2
_atom_type_scat_Cromer_Mann_b2
_atom_type_scat_Cromer_Mann_a3
_atom_type_scat_Cromer_Mann_b3
_atom_type_scat_Cromer_Mann_a4
_atom_type_scat_Cromer_Mann_b4
_atom_type_scat_Cromer_Mann_c
_atom_type_scat_source
C 0.0181 0.0091 2.3100 20.8439 1.0200 10.2075 1.5886 0.5687 0.8650 51.6512 0.2156 'International Tables Vol C 4.2.6.8 and 6.1.1.4'
H 0.0000 0.0000 0.4930 10.5109 0.3229 26.1257 0.1402 3.1424 0.0408 57.7998 0.0030 'International Tables Vol C 4.2.6.8 and 6.1.1.4'
O 0.0492 0.0322 3.0485 13.2771 2.2868 5.7011 1.5463 0.3239 0.8670 32.9089 0.2508 'International Tables Vol C 4.2.6.8 and 6.1.1.4'
S 0.3331 0.5567 6.9053 1.4679 5.2034 22.2151 1.4379 0.2536 1.5863 56.1720 0.8669 'International Tables Vol C 4.2.6.8 and 6.1.1.4'
Cl 0.3639 0.7018 11.4604 0.0104 7.1964 1.1662 6.2556 18.5194 1.6455 47.7784 -9.5574 'International Tables Vol C 4.2.6.8 and 6.1.1.4'

loop_
_geom_angle_atom_site_label_1
_geom_angle_site_symmetry_1
_geom_angle_atom_site_label_2
_geom_angle_site_symmetry_2
_geom_angle_atom_site_label_3
_geom_angle_site_symmetry_3
_geom_angle
_geom_angle_publ_flag
C3 2_665 S2 . C1 . 108.92(14) yes
C7 . S8 . C9 . 100.73(14) yes
C13 . O1 . H14 . 114.4 no
C14 . O2 . C15 . 115.1(2) yes
S2 . C1 . C12 . 115.4(2) yes
S2 . C1 . C14 . 124.7(2) yes
C12 . C1 . C14 . 119.8(3) yes
S2 2_665 C3 . C4 . 116.7(2) yes
S2 2_665 C3 . C13 . 122.7(2) yes
C4 . C3 . C13 . 120.3(3) yes
C3 . C4 . C5 . 122.1(3) yes
C3 . C4 . H41 . 117.7 no
C5 . C4 . H41 . 120.2 no
C4 . C5 . C6 . 116.8(3) yes
C4 . C5 . C17 . 122.6(7) yes
C6 . C5 . C17 . 120.6(7) yes
C4 . C5 . C117 . 120.3(16) yes
C6 . C5 . C117 . 122.9(16) yes
C17 . C5 . C117 . 4(2) yes
C5 . C6 . C7 . 121.9(3) yes
C5 . C6 . H61 . 119.3 no
C7 . C6 . H61 . 118.8 no
S8 . C7 . C6 . 120.1(2) yes
S8 . C7 . C13 . 119.2(2) yes
C6 . C7 . C13 . 120.6(3) yes
S8 . C9 . C10 . 118.8(2) yes
S8 . C9 . C14 . 120.1(2) yes
C10 . C9 . C14 . 121.1(3) yes
C9 . C10 . C11 . 121.2(3) yes
C9 . C10 . H101 . 118.1 no
C11 . C10 . H101 . 120.6 no
C10 . C11 . C12 . 117.4(3) yes
C10 . C11 . C21 . 119.8(5) yes
C12 . C11 . C21 . 122.8(5) yes
C10 . C11 . C12 . 117.4(3) yes
C10 . C11 . C121 . 120.3(15) yes
C12 . C11 . C121 . 121.8(15) yes
C1 . C12 . C11 . 122.3(3) yes
C1 . C12 . H121 . 117.5 no
C11 . C12 . H121 . 120.2 no
C7 . C13 . C3 . 118.1(3) yes
C7 . C13 . O1 . 122.5(3) yes
C3 . C13 . O1 . 119.4(3) yes
C1 . C14 . C9 . 118.2(3) yes
C1 . C14 . O2 . 121.9(3) yes
C9 . C14 . O2 . 119.8(3) yes
O2 . C15 . C16 . 106.8(3) yes
O2 . C15 . H151 . 110.9 no
C16 . C15 . H151 . 110.5 no
O2 . C15 . H152 . 110.1 no
C16 . C15 . H152 . 110.7 no
H151 . C15 . H152 . 107.8 no
C15 . C16 . H161 . 110.5 no
C15 . C16 . H162 . 109.1 no
H161 . C16 . H162 . 109.8 no
C15 . C16 . H163 . 109.6 no
H161 . C16 . H163 . 110.1 no
H162 . C16 . H163 . 107.7 no
C5 . C17 . C18 . 110.9(15) yes
C5 . C17 . C19 . 108.4(16) yes
C18 . C17 . C19 . 109.9(16) yes
C5 . C17 . C20 . 111.4(15) yes
C18 . C17 . C20 . 107.4(17) yes
C19 . C17 . C20 . 109.0(16) yes
C5 . C17 . C118 . 109.4(16) yes
C5 . C17 . C119 . 108.2(16) yes
C118 . C17 . C119 . 112.2(18) yes
C5 . C17 . C120 . 113.4(17) yes
C118 . C17 . C120 . 113(2) yes
C119 . C17 . C120 . 100.7(16) yes
C17 . C18 . H181 . 110.2 no
C17 . C18 . H182 . 111.2 no
H181 . C18 . H182 . 107.9 no
C17 . C18 . H183 . 111.2 no
H181 . C18 . H183 . 107.9 no
H182 . C18 . H183 . 108.2 no
C17 . C19 . H191 . 110.1 no
C17 . C19 . H192 . 111.4 no
H191 . C19 . H192 . 107.2 no
C17 . C19 . H193 . 111.5 no
H191 . C19 . H193 . 107.3 no
H192 . C19 . H193 . 109.1 no
C17 . C20 . H201 . 109.7 no
C17 . C20 . H202 . 111.9 no
H201 . C20 . H202 . 108.0 no
C17 . C20 . H203 . 111.1 no
H201 . C20 . H203 . 107.0 no
H202 . C20 . H203 . 108.9 no
C5 . C117 . C118 . 104(3) yes
C5 . C117 . C119 . 112(4) yes
C118 . C117 . C119 . 115(4) yes
C5 . C117 . C120 . 111(4) yes
C118 . C117 . C120 . 109(4) yes
C119 . C117 . C120 . 105(3) yes
C117 . C118 . C17 . 3(3) yes
C117 . C118 . H1181 . 114.0 no
C17 . C118 . H1181 . 110.6 no
C117 . C118 . H1182 . 110.9 no
C17 . C118 . H1182 . 113.2 no
H1181 . C118 . H1182 . 113.8 no
C117 . C118 . H1183 . 107.0 no
C17 . C118 . H1183 . 108.5 no
H1181 . C118 . H1183 . 106.6 no
H1182 . C118 . H1183 . 103.6 no
C117 . C119 . C17 . 1(2) yes
C117 . C119 . H1191 . 109.5 no
C17 . C119 . H1191 . 108.8 no
C117 . C119 . H1192 . 110.1 no
C17 . C119 . H1192 . 109.8 no
H1191 . C119 . H1192 . 107.9 no
C117 . C119 . H1193 . 110.5 no
C17 . C119 . H1193 . 111.4 no
H1191 . C119 . H1193 . 108.2 no
H1192 . C119 . H1193 . 110.6 no
C117 . C120 . C17 . 4(2) yes
C117 . C120 . H1201 . 108.1 no
C17 . C120 . H1201 . 110.8 no
C117 . C120 . H1202 . 109.5 no
C17 . C120 . H1202 . 110.9 no
H1201 . C120 . H1202 . 108.9 no
C117 . C120 . H1203 . 110.0 no
C17 . C120 . H1203 . 106.0 no
H1201 . C120 . H1203 . 109.1 no
H1202 . C120 . H1203 . 111.2 no
C11 . C21 . C22 . 109.5(10) yes
C11 . C21 . C23 . 109.1(9) yes
C22 . C21 . C23 . 108.7(10) yes
C11 . C21 . C24 . 113.1(9) yes
C22 . C21 . C24 . 108.1(9) yes
C23 . C21 . C24 . 108.2(10) yes
C21 . C22 . H221 . 110.3 no
C21 . C22 . H222 . 111.8 no
H221 . C22 . H222 . 108.8 no
C21 . C22 . H223 . 110.3 no
H221 . C22 . H223 . 107.3 no
H222 . C22 . H223 . 108.3 no
C21 . C23 . H231 . 109.9 no
C21 . C23 . H232 . 110.9 no
H231 . C23 . H232 . 108.8 no
C21 . C23 . H233 . 110.0 no
H231 . C23 . H233 . 108.2 no
H232 . C23 . H233 . 109.0 no
C21 . C24 . H241 . 109.3 no
C21 . C24 . H242 . 112.1 no
H241 . C24 . H242 . 106.2 no
C21 . C24 . H243 . 112.3 no
H241 . C24 . H243 . 107.1 no
H242 . C24 . H243 . 109.6 no
C11 . C121 . C122 . 109(3) yes
C11 . C121 . C123 . 104(3) yes
C122 . C121 . C123 . 111(3) yes
C11 . C121 . C124 . 107(3) yes
C122 . C121 . C124 . 110(3) yes
C123 . C121 . C124 . 115(3) yes
C121 . C122 . H1221 . 107.1 no
C121 . C122 . H1222 . 112.6 no
H1221 . C122 . H1222 . 109.0 no
C121 . C122 . H1223 . 109.8 no
H1221 . C122 . H1223 . 106.8 no
H1222 . C122 . H1223 . 111.3 no
C121 . C123 . H1231 . 117.3 no
C121 . C123 . H1232 . 106.6 no
H1231 . C123 . H1232 . 120.9 no
C121 . C123 . H1233 . 100.1 no
H1231 . C123 . H1233 . 110.9 no
H1232 . C123 . H1233 . 97.3 no
C121 . C124 . H1241 . 101.9 no
C121 . C124 . H1242 . 111.8 no
H1241 . C124 . H1242 . 98.6 no
C121 . C124 . H1243 . 116.6 no
H1241 . C124 . H1243 . 104.6 no
H1242 . C124 . H1243 . 119.4 no
Cl1 . C100 . Cl2 . 117.491(12) yes
Cl1 . C100 . H1001 . 108.6 no
Cl2 . C100 . H1001 . 106.7 no
Cl1 . C100 . H1002 . 107.0 no
Cl2 . C100 . H1002 . 107.5 no
H1001 . C100 . H1002 . 109.4 no

loop_
_geom_bond_atom_site_label_1
_geom_bond_site_symmetry_1
_geom_bond_atom_site_label_2
_geom_bond_site_symmetry_2
_geom_bond_distance
_geom_bond_publ_flag
S2 . C3 2_665 1.776(3) yes
S2 . C1 . 1.772(3) yes
S8 . C7 . 1.784(3) yes
S8 . C9 . 1.778(3) yes
O1 . C13 . 1.357(4) yes
O1 . H14 . 0.852 no
O2 . C14 . 1.378(4) yes
O2 . C15 . 1.445(4) yes
C1 . C12 . 1.395(4) yes
C1 . C14 . 1.405(4) yes
C3 . C4 . 1.393(4) yes
C3 . C13 . 1.395(4) yes
C4 . C5 . 1.396(4) yes
C4 . H41 . 0.970 no
C5 . C6 . 1.397(4) yes
C5 . C17 . 1.53(3) yes
C5 . C117 . 1.56(8) yes
C6 . C7 . 1.389(4) yes
C6 . H61 . 0.951 no
C7 . C13 . 1.402(4) yes
C9 . C10 . 1.393(5) yes
C9 . C14 . 1.398(4) yes
C10 . C11 . 1.396(4) yes
C10 . H101 . 0.948 no
C11 . C12 . 1.392(4) yes
C11 . C21 . 1.507(18) yes
C11 . C12 . 1.392(4) yes
C11 . C121 . 1.67(6) yes
C12 . H121 . 0.962 no
C15 . C16 . 1.509(5) yes
C15 . H151 . 0.997 no
C15 . H152 . 1.003 no
C16 . H161 . 0.947 no
C16 . H162 . 0.987 no
C16 . H163 . 0.975 no
C17 . C18 . 1.52(2) yes
C17 . C19 . 1.518(19) yes
C17 . C20 . 1.52(2) yes
C17 . C118 . 1.46(3) yes
C17 . C119 . 1.62(3) yes
C17 . C120 . 1.52(3) yes
C18 . H181 . 1.012 no
C18 . H182 . 1.008 no
C18 . H183 . 1.009 no
C19 . H191 . 1.026 no
C19 . H192 . 1.003 no
C19 . H193 . 1.002 no
C20 . H201 . 1.021 no
C20 . H202 . 0.997 no
C20 . H203 . 1.010 no
C117 . C118 . 1.53(4) yes
C117 . C119 . 1.51(5) yes
C117 . C120 . 1.52(5) yes
C118 . H1181 . 0.954 no
C118 . H1182 . 0.995 no
C118 . H1183 . 1.081 no
C119 . H1191 . 1.025 no
C119 . H1192 . 0.995 no
C119 . H1193 . 0.991 no
C120 . H1201 . 1.018 no
C120 . H1202 . 0.990 no
C120 . H1203 . 0.988 no
C21 . C22 . 1.537(13) yes
C21 . C23 . 1.540(15) yes
C21 . C24 . 1.526(14) yes
C22 . H221 . 1.011 no
C22 . H222 . 0.998 no
C22 . H223 . 1.018 no
C23 . H231 . 1.010 no
C23 . H232 . 0.999 no
C23 . H233 . 1.006 no
C24 . H241 . 1.037 no
C24 . H242 . 1.005 no
C24 . H243 . 0.992 no
C121 . C122 . 1.51(4) yes
C121 . C123 . 1.53(4) yes
C121 . C124 . 1.52(4) yes
C122 . H1221 . 1.030 no
C122 . H1222 . 0.975 no
C122 . H1223 . 1.004 no
C123 . H1231 . 0.836 no
C123 . H1232 . 1.038 no
C123 . H1233 . 1.136 no
C124 . H1241 . 1.157 no
C124 . H1242 . 0.993 no
C124 . H1243 . 0.897 no
C100 . Cl1 . 1.7135(2) yes
C100 . Cl2 . 1.69344(16) yes
C100 . H1001 . 0.955 no
C100 . H1002 . 0.967 no

loop_
_geom_hbond_atom_site_label_D
_geom_hbond_site_symmetry_D
_geom_hbond_atom_site_label_H
_geom_hbond_site_symmetry_H
_geom_hbond_atom_site_label_A
_geom_hbond_site_symmetry_A
_geom_hbond_angle_DHA
_geom_hbond_distance_DH
_geom_hbond_distance_HA
_geom_hbond_distance_DA
_geom_hbond_publ_flag
O1 . H14 . O2 . 162 0.85 2.17 2.989(2) yes
